data_4314338
loop_
_publ_author_name
'Paul D. Benny'
'Charles L. Barnes'
'Pamela M. Piekarski'
'John D. Lydon'
'Silvia S. Jurisson'

_publ_contact_author
; Dr. Silvia Jurisson
    Department of Chemistry
    University of Missouri - Columbia
    Columbia, Missouri 65211 USA
;
_publ_contact_author_email JurissonS@missouri.edu
_publ_contact_author_fax (573)882-2754
_publ_contact_author_phone (573)882-2107
_publ_section_title
;
 Synthesis and Characterization of Novel Rhenium(V) Tetradentate N2O2
 Schiff Base Monomer and Dimer Complexes
;
_journal_name_full 'Inorganic Chemistry'
_journal_page_first 6519
_journal_page_last 6527
_journal_paper_doi 10.1021/ic030240q
_journal_volume 42
_journal_year 2003
_chemical_formula_moiety 'C24 H36 N4 O7 Re2 '
_chemical_formula_sum 'C24 H36 N4 O7 Re2'
_chemical_formula_weight 864.98
_chemical_name_systematic ?
_space_group_IT_number 14
_symmetry_cell_setting monoclinic
_symmetry_space_group_name_Hall '-P 2yn'
_symmetry_space_group_name_H-M 'P 1 21/n 1'
_cell_angle_alpha 90.0
_cell_angle_beta 90.2853(10)
_cell_angle_gamma 90.0
_cell_formula_units_Z 2
_cell_length_a 9.0064(5)
_cell_length_b 12.2612(7)
_cell_length_c 12.3695(7)
_cell_measurement_reflns_used 6367
_cell_measurement_temperature 293
_cell_measurement_theta_max 25.00
_cell_measurement_theta_min 5.00
_cell_volume 1365.94(13)
_computing_cell_refinement 'SAINT (Bruker, 1998)'
_computing_data_collection 'SMART (Bruker, 1998)'
_computing_data_reduction 'SAINT (Bruker, 1998)'
_computing_molecular_graphics ORTEP3
_computing_publication_material 'NRCVAX TABLES Jan 94 Version'
_computing_structure_refinement 'NRCVAX LSTSQ'
_computing_structure_solution 'SHELXS-97 (Sheldrick, 1997)'
_diffrn_ambient_temperature 173(2)
_diffrn_measurement_device 'Bruker SMART CCD area detector'
_diffrn_measurement_method 'Omega scans'
_diffrn_radiation_monochromator graphite
_diffrn_radiation_source 'xray tube'
_diffrn_radiation_type 'Molybdenum K\a'
_diffrn_radiation_wavelength 0.71073
_diffrn_reflns_av_R_equivalents 0.026
_diffrn_reflns_limit_h_max 11
_diffrn_reflns_limit_h_min -11
_diffrn_reflns_limit_k_max 15
_diffrn_reflns_limit_k_min 0
_diffrn_reflns_limit_l_max 15
_diffrn_reflns_limit_l_min 0
_diffrn_reflns_number 8066
_diffrn_reflns_theta_max 27.00
_diffrn_reflns_theta_min 0.00
_diffrn_standards_decay_% 0.0
_exptl_absorpt_coefficient_mu 9.02
_exptl_absorpt_correction_T_max 1.00
_exptl_absorpt_correction_T_min 0.41
_exptl_absorpt_correction_type multi-scan
_exptl_absorpt_process_details
;
   Data were corrected for decay and absorption using the program SADABS
   based on the method of R.H. Blessing (Acta Cryst. A51, 33-38, 1995).
;
_exptl_crystal_colour brown
_exptl_crystal_density_diffrn 2.103
_exptl_crystal_description plate
_exptl_crystal_F_000 823.27
_exptl_crystal_size_max 0.10
_exptl_crystal_size_mid 0.25
_exptl_crystal_size_min 0.40
_refine_diff_density_max 0.73
_refine_diff_density_min -1.58
_refine_ls_goodness_of_fit_obs 0.96
_refine_ls_hydrogen_treatment noref
_refine_ls_matrix_type full
_refine_ls_number_parameters 169
_refine_ls_number_reflns 2619
_refine_ls_R_factor_all 0.022
_refine_ls_R_factor_obs 0.022
_refine_ls_shift/esd_max 0.003
_refine_ls_structure_factor_coef F
_refine_ls_weighting_details 'w = 1/(\s^2^(F)+0.0005F^2^)'
_refine_ls_weighting_scheme calc
_refine_ls_wR_factor_all 0.030
_refine_ls_wR_factor_obs 0.030
_reflns_number_observed 2619
_reflns_number_total 2970
_reflns_observed_criterion 'Inet > 2.0\s(Inet)'
_cod_data_source_file ic030240q_6.cif
_cod_data_source_block (5)
_cod_depositor_comments
;
The following automatic conversions were performed:

'_atom_site_thermal_displace_type' tag value 'Uij' was replaced with
'Uani' value 19 times.

'_symmetry_cell_setting' value 'Monoclinic'
changed to 'monoclinic' according to the built-in table from CIF Core
dictionary named 'cif_core.dic' version 2.4.1 from 2010-06-29.

Automatic conversion script
Id: cif_fix_values 1646 2011-03-28 12:23:43Z adriana 

The following automatic conversions were performed:

'_refine_ls_weighting_scheme' value '1/(\s^2^(F)+0.0005F^2^)' was
changed to 'calc'. New tag '_refine_ls_weighting_details' was
created. The value of the new tag was set to 'w =
1/(\s^2^(F)+0.0005F^2^)'.

Automatic conversion script
Id: cif_fix_values 3143 2015-03-26 13:38:13Z robertas 
;
_cod_original_sg_symbol_H-M 'P 21/n'
_cod_original_formula_sum 'C24 H36 N4 O7 Re2 '
_cod_database_code 4314338

loop_
_symmetry_equiv_pos_as_xyz
x,y,z
-x,-y,-z
1/2-x,1/2+y,1/2-z
1/2+x,1/2-y,1/2+z

loop_
_atom_site_aniso_label
_atom_site_aniso_U_11
_atom_site_aniso_U_22
_atom_site_aniso_U_33
_atom_site_aniso_U_12
_atom_site_aniso_U_13
_atom_site_aniso_U_23
_atom_site_aniso_type_symbol
Re 0.02333(10) 0.02139(11) 0.02397(11) 0.00020(6) 0.00159(7) 0.00022(6) Re
O1 0.0352(16) 0.0318(17) 0.0243(15) 0.0015(13) 0.0046(13) -0.0005(12) O
O2 0.0372(17) 0.0226(16) 0.0452(18) -0.0007(13) 0.0096(14) -0.0008(13) O
O3 0.0295(16) 0.0429(18) 0.0375(17) 0.0014(14) -0.0048(13) 0.0075(14) O
O4 0.0249(20) 0.0260(20) 0.0309(21) -0.0005(17) -0.0002(16) 0.0022(18) O
N1 0.0298(17) 0.0239(18) 0.0355(20) -0.0072(15) -0.0011(14) 0.0002(15) N
N2 0.0248(17) 0.0378(23) 0.0245(17) -0.0002(14) 0.0042(14) -0.0003(14) N
C1 0.0302(21) 0.0386(24) 0.0271(22) 0.0062(19) -0.0050(17) -0.0029(19) C
C2 0.050(3) 0.031(3) 0.0351(24) 0.0039(21) 0.0000(21) -0.0078(19) C
C3 0.0397(24) 0.0252(22) 0.0371(23) -0.0053(18) -0.0076(19) -0.0030(18) C
C4 0.044(3) 0.034(3) 0.041(3) -0.0121(20) 0.0048(21) 0.0030(20) C
C5 0.0377(25) 0.038(3) 0.0343(24) -0.0076(20) 0.0060(19) 0.0056(20) C
C6 0.0288(21) 0.048(3) 0.0301(22) 0.0034(19) -0.0008(17) -0.0097(19) C
C7 0.0389(25) 0.034(3) 0.049(3) 0.0016(20) 0.0024(22) -0.0127(22) C
C8 0.0391(25) 0.0268(23) 0.050(3) 0.0013(19) -0.0031(21) -0.0086(20) C
C9 0.055(3) 0.055(3) 0.035(3) 0.008(3) 0.0133(23) -0.0075(23) C
C10 0.080(4) 0.031(3) 0.056(3) -0.017(3) 0.000(3) -0.0061(24) C
C11 0.049(3) 0.063(4) 0.034(3) 0.004(3) 0.0114(22) -0.0066(23) C
C12 0.059(3) 0.031(3) 0.087(4) -0.004(3) 0.012(3) -0.014(3) C

loop_
_atom_site_label
_atom_site_fract_x
_atom_site_fract_y
_atom_site_fract_z
_atom_site_U_iso_or_equiv
_atom_site_thermal_displace_type
_atom_site_calc_flag
_atom_site_refinement_flags
_atom_site_type_symbol
Re 0.185119(16) 0.461702(12) 0.065781(12) 0.02289(9) Uani ? . Re
O1 0.0696(4) 0.48228(25) 0.21023(24) 0.0304(16) Uani ? . O
O2 0.1157(4) 0.29933(24) 0.05644(25) 0.0350(16) Uani ? . O
O3 0.3405(3) 0.4256(3) 0.1373(3) 0.0366(15) Uani ? . O
O4 0.00000 0.50000 0.00000 0.0273(19) Uani ? S O
N1 0.2406(4) 0.6219(3) 0.0557(3) 0.0297(17) Uani ? . N
N2 0.2781(4) 0.4553(3) -0.0838(3) 0.0290(19) Uani ? . N
C1 0.0683(5) 0.5752(4) 0.2585(4) 0.0320(20) Uani ? . C
C2 0.1308(6) 0.6722(4) 0.2239(4) 0.0388(24) Uani ? . C
C3 0.2104(5) 0.6953(4) 0.1288(4) 0.0340(21) Uani ? . C
C4 0.3328(5) 0.6470(4) -0.0415(4) 0.0396(24) Uani ? . C
C5 0.2995(5) 0.5646(4) -0.1310(4) 0.0366(22) Uani ? . C
C6 0.3127(5) 0.3647(4) -0.1346(4) 0.0355(23) Uani ? . C
C7 0.2692(6) 0.2610(4) -0.0969(4) 0.0406(25) Uani ? . C
C8 0.1731(5) 0.2337(4) -0.0125(4) 0.0387(24) Uani ? . C
C9 -0.0106(6) 0.5745(5) 0.3658(4) 0.048(3) Uani ? . C
C10 0.2666(7) 0.8115(4) 0.1160(5) 0.055(3) Uani ? . C
C11 0.4044(6) 0.3680(5) -0.2366(4) 0.048(3) Uani ? . C
C12 0.1296(7) 0.1165(4) 0.0045(6) 0.059(3) Uani ? . C
H2 0.117 0.740 0.278 0.0488 Uiso ? . H
H4a 0.449 0.641 -0.020 0.0496 Uiso ? . H
H4b 0.309 0.729 -0.070 0.0496 Uiso ? . H
H5a 0.390 0.562 -0.188 0.0467 Uiso ? . H
H5b 0.199 0.589 -0.173 0.0467 Uiso ? . H
H7 0.318 0.193 -0.139 0.0506 Uiso ? . H
H9a -0.001 0.494 0.400 0.0583 Uiso ? . H
H9b -0.126 0.593 0.352 0.0583 Uiso ? . H
H9c 0.044 0.635 0.415 0.0583 Uiso ? . H
H10a 0.383 0.810 0.097 0.0654 Uiso ? . H
H10b 0.250 0.857 0.190 0.0654 Uiso ? . H
H10c 0.202 0.845 0.050 0.0654 Uiso ? . H
H11a 0.512 0.404 -0.221 0.0585 Uiso ? . H
H11b 0.348 0.414 -0.299 0.0585 Uiso ? . H
H11c 0.416 0.284 -0.260 0.0585 Uiso ? . H
H12a 0.189 0.084 0.073 0.0690 Uiso ? . H
H12b 0.159 0.071 -0.067 0.0690 Uiso ? . H
H12c 0.011 0.118 0.017 0.0690 Uiso ? . H

loop_
_atom_type_symbol
_atom_type_description
_atom_type_scat_dispersion_real
_atom_type_scat_dispersion_imag
_atom_type_scat_source
C ? 0.002 0.002 'International Tables Vol. IV Table 2.2B'
H ? 0.000 0.000 'International Tables Vol. IV Table 2.2B'
N ? 0.004 0.003 'International Tables Vol. IV Table 2.2B'
O ? 0.008 0.006 'International Tables Vol. IV Table 2.2B'
Re ? -1.598 7.232 'International Tables Vol. IV Table 2.2B'

loop_
_geom_angle_atom_site_label_1
_geom_angle_atom_site_label_2
_geom_angle_atom_site_label_3
_geom_angle
_geom_angle_site_symmetry_1
_geom_angle_site_symmetry_2
_geom_angle_site_symmetry_3
_geom_angle_publ_flag
O1 Re O2 90.70(12) ? ? ? ?
O1 Re O3 89.92(14) ? ? ? ?
O1 Re O4 84.11(9) ? ? ? ?
O1 Re N1 93.39(13) ? ? ? ?
O1 Re N2 172.51(14) ? ? ? ?
O2 Re O3 91.47(15) ? ? ? ?
O2 Re O4 87.15(9) ? ? ? ?
O2 Re N1 172.63(13) ? ? ? ?
O2 Re N2 92.14(13) ? ? ? ?
O3 Re O4 173.85(10) ? ? ? ?
O3 Re N1 94.66(16) ? ? ? ?
O3 Re N2 96.93(16) ? ? ? ?
O4 Re N1 87.17(10) ? ? ? ?
O4 Re N2 89.11(12) ? ? ? ?
N1 Re N2 83.07(14) ? ? ? ?
Re O1 C1 120.7(3) ? ? ? ?
Re O2 C8 120.9(3) ? ? ? ?
Re O4 Rea 180.0 ? ? ? ?
Re N1 C3 124.9(3) ? ? ? ?
Re N1 C4 112.7(3) ? ? ? ?
C3 N1 C4 122.2(4) ? ? ? ?
Re N2 C5 112.3(3) ? ? ? ?
Re N2 C6 124.5(3) ? ? ? ?
C5 N2 C6 123.1(4) ? ? ? ?
O1 C1 C2 127.7(4) ? ? ? ?
O1 C1 C9 114.1(4) ? ? ? ?
C2 C1 C9 118.1(4) ? ? ? ?
C1 C2 C3 129.8(4) ? ? ? ?
N1 C3 C2 123.2(4) ? ? ? ?
N1 C3 C10 120.2(4) ? ? ? ?
C2 C3 C10 116.5(4) ? ? ? ?
N1 C4 C5 109.8(4) ? ? ? ?
N2 C5 C4 109.9(4) ? ? ? ?
N2 C6 C7 122.5(4) ? ? ? ?
N2 C6 C11 120.5(4) ? ? ? ?
C7 C6 C11 117.0(4) ? ? ? ?
C6 C7 C8 129.5(4) ? ? ? ?
O2 C8 C7 126.7(4) ? ? ? ?
O2 C8 C12 113.6(4) ? ? ? ?

loop_
_geom_bond_atom_site_label_1
_geom_bond_atom_site_label_2
_geom_bond_distance
_geom_bond_site_symmetry_1
_geom_bond_site_symmetry_2
_geom_bond_publ_flag
Re O1 2.087(3) ? ? ?
Re O2 2.090(3) ? ? ?
Re O3 1.711(3) ? ? ?
Re O4 1.91019(17) ? ? ?
Re N1 2.031(4) ? ? ?
Re N2 2.036(4) ? ? ?
O1 C1 1.287(6) ? ? ?
O2 C8 1.283(5) ? ? ?
O4 Rea 1.91019(17) ? ? ?
N1 C3 1.305(6) ? ? ?
N1 C4 1.497(6) ? ? ?
N2 C5 1.475(6) ? ? ?
N2 C6 1.315(6) ? ? ?
C1 C2 1.384(7) ? ? ?
C1 C9 1.508(7) ? ? ?
C2 C3 1.410(7) ? ? ?
C3 C10 1.521(7) ? ? ?
C4 C5 1.527(7) ? ? ?
C6 C7 1.411(7) ? ? ?
C6 C11 1.511(7) ? ? ?
C7 C8 1.400(7) ? ? ?

loop_
_geom_contact_atom_site_label_1
_geom_contact_atom_site_label_2
_geom_contact_distance
_geom_contact_site_symmetry_1
_geom_contact_site_symmetry_2
_geom_contact_publ_flag
? ? ? ? ? ?

loop_
_geom_torsion_atom_site_label_1
_geom_torsion_atom_site_label_2
_geom_torsion_atom_site_label_3
_geom_torsion_atom_site_label_4
_geom_torsion
_geom_torsion_site_symmetry_1
_geom_torsion_site_symmetry_2
_geom_torsion_site_symmetry_3
_geom_torsion_site_symmetry_4
_geom_torsion_publ_flag
? ? ? ? ? ? ? ? ? ?
